data_7031394
loop_
_publ_author_name
'Southworth, Faye Y.'
'Wilson, Claire'
'Coles, Simon J.'
'Fogg, Andrew M.'

_publ_section_title
;
 Synthesis and characterisation of a new anion exchangeable layered
 hydroxyiodide.
;
_journal_issue 27
_journal_name_full 'Dalton transactions (Cambridge, England : 2003)'
_journal_page_first 10451
_journal_page_last 10455
_journal_paper_doi 10.1039/c4dt00123k
_journal_volume 43
_journal_year 2014
_chemical_formula_sum 'H7.5 I0.5 Lu2 O6.5'
_chemical_formula_weight 524.95
_chemical_name_systematic
;
 ?
;
_space_group_crystal_system orthorhombic
_space_group_IT_number 57
_space_group_name_Hall '-P 2c 2b'
_space_group_name_H-M_alt 'P b c m'
_symmetry_space_group_name_Hall '-P 2c 2b'
_symmetry_space_group_name_H-M 'P b c m'
_audit_creation_method SHELXL-2012
_cell_angle_alpha 90
_cell_angle_beta 90
_cell_angle_gamma 90
_cell_formula_units_Z 8
_cell_length_a 9.399(7)
_cell_length_b 12.413(9)
_cell_length_c 13.5909(10)
_cell_measurement_reflns_used 3408
_cell_measurement_temperature 100
_cell_measurement_theta_max 26.8
_cell_measurement_theta_min 2.6
_cell_volume 1585.6(17)
_computing_structure_refinement 'SHELXL-2012 (Sheldrick, 2012)'
_diffrn_ambient_temperature 100(2)
_diffrn_detector 'CCD plate'
_diffrn_detector_area_resol_mean 28.5714
_diffrn_detector_type 'Rigaku Saturn724+ (2x2 bin mode)'
_diffrn_measured_fraction_theta_full 0.910
_diffrn_measured_fraction_theta_max 0.992
_diffrn_measurement_device 'four-circle \k goniometer'
_diffrn_measurement_device_type CrystalLogic
_diffrn_measurement_method 'profile data from \w-scans'
_diffrn_measurement_specimen_support 'MiTeGen MicroMesh'
_diffrn_radiation_collimation 'Confocal mirrors'
_diffrn_radiation_monochromator 'double crystal silicon'
_diffrn_radiation_wavelength 0.68890
_diffrn_reflns_av_R_equivalents 0.1397
_diffrn_reflns_av_unetI/netI 0.1226
_diffrn_reflns_Laue_measured_fraction_full 0.910
_diffrn_reflns_Laue_measured_fraction_max 0.992
_diffrn_reflns_limit_h_max 11
_diffrn_reflns_limit_h_min -12
_diffrn_reflns_limit_k_max 14
_diffrn_reflns_limit_k_min -16
_diffrn_reflns_limit_l_max 11
_diffrn_reflns_limit_l_min -17
_diffrn_reflns_number 8292
_diffrn_reflns_point_group_measured_fraction_full 0.910
_diffrn_reflns_point_group_measured_fraction_max 0.992
_diffrn_reflns_theta_full 27.500
_diffrn_reflns_theta_max 26.643
_diffrn_reflns_theta_min 2.635
_diffrn_source synchrotron
_diffrn_source_type 'DLS beamline I19'
_exptl_absorpt_coefficient_mu 24.440
_exptl_absorpt_correction_T_max 1.000
_exptl_absorpt_correction_T_min 0.561
_exptl_absorpt_correction_type multi-scan
_exptl_absorpt_process_details
;
CrystalClear 2.0 r5
;
_exptl_crystal_colour Colorless
_exptl_crystal_density_diffrn 4.398
_exptl_crystal_description rod
_exptl_crystal_F_000 1824
_exptl_crystal_size_max 0.06
_exptl_crystal_size_mid 0.01
_exptl_crystal_size_min 0.01
_refine_diff_density_max 9.746
_refine_diff_density_min -5.078
_refine_diff_density_rms 0.936
_refine_ls_extinction_method none
_refine_ls_goodness_of_fit_ref 0.988
_refine_ls_hydrogen_treatment undef
_refine_ls_matrix_type full
_refine_ls_number_parameters 61
_refine_ls_number_reflns 1898
_refine_ls_number_restraints 0
_refine_ls_restrained_S_all 0.988
_refine_ls_R_factor_all 0.1148
_refine_ls_R_factor_gt 0.0833
_refine_ls_shift/su_max 0.000
_refine_ls_shift/su_mean 0.000
_refine_ls_structure_factor_coef Fsqd
_refine_ls_weighting_details
;
 w=1/[\s^2^(Fo^2^)+(0.1332P)^2^]
 where P=(Fo^2^+2Fc^2^)/3
;
_refine_ls_weighting_scheme calc
_refine_ls_wR_factor_gt 0.2135
_refine_ls_wR_factor_ref 0.2367
_reflns_Friedel_coverage 0.000
_reflns_number_gt 1173
_reflns_number_total 1898
_reflns_threshold_expression 'I > 2\s(I)'
_cod_data_source_file c4dt00123k1.cif
_cod_data_source_block 2012ncs0239
_cod_depositor_comments
;
The following automatic conversions were performed:

'_exptl_absorpt_correction_type' value 'Multi-scan' changed to
'multi-scan' according to
/usr/data/users/saulius/crontab/automatic-downloads/rss-feeds/RSC/lib/dictionaries/cif_core.dic
dictionary named 'cif_core.dic' version 2.4.2 from 2011-04-26.

Automatic conversion script
Id: cif_fix_values 2281 2013-09-26 08:29:07Z andrius 
;
_cod_original_formula_sum 'H7.50 I0.50 Lu2 O6.50'
_cod_database_code 7031394
_shelx_space_group_comment
;
The symmetry employed for this shelxl refinement is uniquely defined
by the following loop, which should always be used as a source of
symmetry information in preference to the above space-group names.
They are only intended as comments.
;
_shelxl_version_number 2012-9

loop_
_space_group_symop_operation_xyz
'x, y, z'
'-x, -y, z+1/2'
'x, -y+1/2, -z'
'-x, y+1/2, -z+1/2'
'-x, -y, -z'
'x, y, -z-1/2'
'-x, y-1/2, z'
'x, -y-1/2, z-1/2'

loop_
_atom_site_label
_atom_site_type_symbol
_atom_site_fract_x
_atom_site_fract_y
_atom_site_fract_z
_atom_site_U_iso_or_equiv
_atom_site_adp_type
_atom_site_occupancy
_atom_site_site_symmetry_order
_atom_site_calc_flag
_atom_site_refinement_flags_posn
_atom_site_refinement_flags_adp
_atom_site_refinement_flags_occupancy
Lu1 Lu 0.59256(14) 0.01640(7) 0.11928(7) 0.0320(4) Uani 1 1 d . . .
Lu2 Lu 0.4823(2) 0.2500 0.0000 0.0307(5) Uani 1 2 d S T P
Lu3 Lu 0.4230(2) 0.25155(9) 0.2500 0.0301(5) Uani 1 2 d S T P
O1 O 0.727(3) 0.0269(19) 0.2500 0.035(6) Uiso 1 2 d S . P
O2 O 0.665(2) -0.1592(13) 0.1046(13) 0.032(4) Uiso 1 1 d . . .
O3 O 0.487(3) -0.0733(17) 0.2500 0.025(5) Uiso 1 2 d S . P
O4 O 0.390(2) 0.1232(14) 0.1288(12) 0.034(4) Uiso 1 1 d . . .
O5 O 0.6127(17) 0.2147(12) 0.1420(12) 0.024(3) Uiso 1 1 d . . .
O6 O 0.4198(17) -0.0841(12) 0.0366(12) 0.024(3) Uiso 1 1 d . . .
O7 O 0.834(4) 0.026(2) 0.056(2) 0.081(8) Uiso 1 1 d . . .
O8 O 0.175(4) 0.224(2) 0.2500 0.055(8) Uiso 1 2 d S . P
I2 I 0.0058(6) 0.2500 0.0000 0.0570(19) Uani 0.5 2 d S T P
I1 I 0.1132(6) -0.0643(5) 0.2500 0.065(2) Uani 0.5 2 d S T P

loop_
_atom_site_aniso_label
_atom_site_aniso_U_11
_atom_site_aniso_U_22
_atom_site_aniso_U_33
_atom_site_aniso_U_23
_atom_site_aniso_U_13
_atom_site_aniso_U_12
Lu1 0.0699(10) 0.0103(5) 0.0158(6) 0.0016(3) -0.0011(5) -0.0020(4)
Lu2 0.0700(13) 0.0071(6) 0.0150(8) -0.0005(4) 0.000 0.000
Lu3 0.0652(13) 0.0091(6) 0.0159(8) 0.000 0.000 -0.0005(5)
I2 0.031(3) 0.033(3) 0.107(6) -0.005(3) 0.000 0.000
I1 0.016(3) 0.055(3) 0.124(7) 0.000 0.000 -0.008(2)

loop_
_atom_type_symbol
_atom_type_description
_atom_type_scat_dispersion_real
_atom_type_scat_dispersion_imag
_atom_type_scat_source
I I -0.4880 1.7230 'International Tables Vol C Tables 4.2.6.8 and 6.1.1.4'
Lu Lu -0.3400 5.5880 'International Tables Vol C Tables 4.2.6.8 and 6.1.1.4'
O O 0.0100 0.0060 'International Tables Vol C Tables 4.2.6.8 and 6.1.1.4'
H H 0.0000 0.0000 'International Tables Vol C Tables 4.2.6.8 and 6.1.1.4'

loop_
_geom_angle_atom_site_label_1
_geom_angle_atom_site_label_2
_geom_angle_atom_site_label_3
_geom_angle
_geom_angle_site_symmetry_1
_geom_angle_site_symmetry_3
O1 Lu1 O6 139.7(7) . 5_655
O1 Lu1 O2 87.4(8) . .
O6 Lu1 O2 106.5(6) 5_655 .
O1 Lu1 O4 113.2(7) . .
O6 Lu1 O4 78.4(6) 5_655 .
O2 Lu1 O4 142.4(6) . .
O1 Lu1 O3 69.8(8) . .
O6 Lu1 O3 150.0(6) 5_655 .
O2 Lu1 O3 74.8(7) . .
O4 Lu1 O3 83.2(7) . .
O1 Lu1 O6 145.6(7) . .
O6 Lu1 O6 73.4(6) 5_655 .
O2 Lu1 O6 70.0(6) . .
O4 Lu1 O6 76.3(6) . .
O3 Lu1 O6 79.3(6) . .
O1 Lu1 O7 75.1(9) . .
O6 Lu1 O7 72.7(8) 5_655 .
O2 Lu1 O7 74.7(8) . .
O4 Lu1 O7 139.3(7) . .
O3 Lu1 O7 133.9(9) . .
O6 Lu1 O7 120.4(8) . .
O1 Lu1 O5 78.2(7) . .
O6 Lu1 O5 75.8(5) 5_655 .
O2 Lu1 O5 158.2(6) . .
O4 Lu1 O5 59.3(6) . .
O3 Lu1 O5 114.3(6) . .
O6 Lu1 O5 129.9(5) . .
O7 Lu1 O5 85.7(7) . .
O1 Lu1 Lu2 120.1(6) . .
O6 Lu1 Lu2 41.0(4) 5_655 .
O2 Lu1 Lu2 147.2(4) . .
O4 Lu1 Lu2 46.0(4) . .
O3 Lu1 Lu2 129.0(6) . .
O6 Lu1 Lu2 90.8(4) . .
O7 Lu1 Lu2 94.3(6) . .
O5 Lu1 Lu2 41.9(4) . .
O1 Lu1 Lu1 35.6(6) . 6_556
O6 Lu1 Lu1 158.2(4) 5_655 6_556
O2 Lu1 Lu1 95.0(4) . 6_556
O4 Lu1 Lu1 86.8(4) . 6_556
O3 Lu1 Lu1 40.0(4) . 6_556
O6 Lu1 Lu1 118.7(4) . 6_556
O7 Lu1 Lu1 110.6(7) . 6_556
O5 Lu1 Lu1 82.9(4) . 6_556
Lu2 Lu1 Lu1 117.76(2) . 6_556
O1 Lu1 Lu1 172.2(6) . 5_655
O6 Lu1 Lu1 37.2(4) 5_655 5_655
O2 Lu1 Lu1 87.7(4) . 5_655
O4 Lu1 Lu1 74.1(4) . 5_655
O3 Lu1 Lu1 114.6(5) . 5_655
O6 Lu1 Lu1 36.2(4) . 5_655
O7 Lu1 Lu1 97.8(7) . 5_655
O5 Lu1 Lu1 104.7(4) . 5_655
Lu2 Lu1 Lu1 62.85(4) . 5_655
Lu1 Lu1 Lu1 151.14(4) 6_556 5_655
O1 Lu1 Lu3 71.9(6) . 7_655
O6 Lu1 Lu3 139.7(4) 5_655 7_655
O2 Lu1 Lu3 38.5(4) . 7_655
O4 Lu1 Lu3 116.3(4) . 7_655
O3 Lu1 Lu3 36.7(5) . 7_655
O6 Lu1 Lu3 74.4(4) . 7_655
O7 Lu1 Lu3 104.2(6) . 7_655
O5 Lu1 Lu3 144.5(4) . 7_655
Lu2 Lu1 Lu3 160.41(6) . 7_655
Lu1 Lu1 Lu3 61.64(2) 6_556 7_655
Lu1 Lu1 Lu3 107.52(4) 5_655 7_655
O2 Lu2 O2 105.3(9) 5_655 7_665
O2 Lu2 O6 144.7(6) 5_655 7_665
O2 Lu2 O6 70.6(6) 7_665 7_665
O2 Lu2 O6 70.6(6) 5_655 5_655
O2 Lu2 O6 144.7(6) 7_665 5_655
O6 Lu2 O6 133.0(8) 7_665 5_655
O2 Lu2 O5 138.0(6) 5_655 .
O2 Lu2 O5 84.0(6) 7_665 .
O6 Lu2 O5 77.2(5) 7_665 .
O6 Lu2 O5 78.5(5) 5_655 .
O2 Lu2 O5 84.0(6) 5_655 3
O2 Lu2 O5 138.0(6) 7_665 3
O6 Lu2 O5 78.5(5) 7_665 3
O6 Lu2 O5 77.2(5) 5_655 3
O5 Lu2 O5 116.5(8) . 3
O2 Lu2 O4 70.5(6) 5_655 3
O2 Lu2 O4 85.2(6) 7_665 3
O6 Lu2 O4 74.2(6) 7_665 3
O6 Lu2 O4 123.1(6) 5_655 3
O5 Lu2 O4 151.4(5) . 3
O5 Lu2 O4 59.0(6) 3 3
O2 Lu2 O4 85.2(6) 5_655 .
O2 Lu2 O4 70.5(6) 7_665 .
O6 Lu2 O4 123.1(6) 7_665 .
O6 Lu2 O4 74.2(6) 5_655 .
O5 Lu2 O4 59.0(6) . .
O5 Lu2 O4 151.4(5) 3 .
O4 Lu2 O4 139.7(9) 3 .
O2 Lu2 Lu3 44.3(4) 5_655 3
O2 Lu2 Lu3 121.3(4) 7_665 3
O6 Lu2 Lu3 106.4(4) 7_665 3
O6 Lu2 Lu3 81.2(4) 5_655 3
O5 Lu2 Lu3 154.5(4) . 3
O5 Lu2 Lu3 42.9(4) 3 3
O4 Lu2 Lu3 42.2(4) 3 3
O4 Lu2 Lu3 129.0(4) . 3
O2 Lu2 Lu3 121.3(4) 5_655 .
O2 Lu2 Lu3 44.3(4) 7_665 .
O6 Lu2 Lu3 81.2(4) 7_665 .
O6 Lu2 Lu3 106.4(4) 5_655 .
O5 Lu2 Lu3 42.9(4) . .
O5 Lu2 Lu3 154.5(4) 3 .
O4 Lu2 Lu3 129.0(4) 3 .
O4 Lu2 Lu3 42.2(4) . .
Lu3 Lu2 Lu3 161.38(9) 3 .
O2 Lu2 Lu1 107.6(4) 5_655 3
O2 Lu2 Lu1 93.4(4) 7_665 3
O6 Lu2 Lu1 40.4(4) 7_665 3
O6 Lu2 Lu1 121.6(4) 5_655 3
O5 Lu2 Lu1 112.7(4) . 3
O5 Lu2 Lu1 45.6(4) 3 3
O4 Lu2 Lu1 41.8(4) 3 3
O4 Lu2 Lu1 162.0(4) . 3
Lu3 Lu2 Lu1 65.99(3) 3 3
Lu3 Lu2 Lu1 120.21(3) . 3
O2 Lu2 Lu1 93.4(4) 5_655 .
O2 Lu2 Lu1 107.6(4) 7_665 .
O6 Lu2 Lu1 121.6(4) 7_665 .
O6 Lu2 Lu1 40.4(4) 5_655 .
O5 Lu2 Lu1 45.6(4) . .
O5 Lu2 Lu1 112.7(4) 3 .
O4 Lu2 Lu1 162.0(4) 3 .
O4 Lu2 Lu1 41.8(4) . .
Lu3 Lu2 Lu1 120.21(3) 3 .
Lu3 Lu2 Lu1 65.99(3) . .
Lu1 Lu2 Lu1 145.34(8) 3 .
O4 Lu3 O4 90.9(9) . 6_556
O4 Lu3 O3 133.6(4) . 7_665
O4 Lu3 O3 133.6(4) 6_556 7_665
O4 Lu3 O5 61.5(6) . .
O4 Lu3 O5 114.2(6) 6_556 .
O3 Lu3 O5 84.6(6) 7_665 .
O4 Lu3 O5 114.2(6) . 6_556
O4 Lu3 O5 61.5(6) 6_556 6_556
O3 Lu3 O5 84.6(6) 7_665 6_556
O5 Lu3 O5 77.1(8) . 6_556
O4 Lu3 O8 76.6(7) . .
O4 Lu3 O8 76.6(7) 6_556 .
O3 Lu3 O8 119.8(9) 7_665 .
O5 Lu3 O8 136.1(5) . .
O5 Lu3 O8 136.1(5) 6_556 .
O4 Lu3 O2 148.7(6) . 4_655
O4 Lu3 O2 71.8(6) 6_556 4_655
O3 Lu3 O2 72.4(5) 7_665 4_655
O5 Lu3 O2 149.3(6) . 4_655
O5 Lu3 O2 80.7(6) 6_556 4_655
O8 Lu3 O2 74.2(6) . 4_655
O4 Lu3 O2 71.8(6) . 7_665
O4 Lu3 O2 148.7(6) 6_556 7_665
O3 Lu3 O2 72.4(5) 7_665 7_665
O5 Lu3 O2 80.7(6) . 7_665
O5 Lu3 O2 149.3(6) 6_556 7_665
O8 Lu3 O2 74.2(6) . 7_665
O2 Lu3 O2 110.0(8) 4_655 7_665
O4 Lu3 Lu2 136.1(4) . 6_556
O4 Lu3 Lu2 46.7(4) 6_556 6_556
O3 Lu3 Lu2 86.93(9) 7_665 6_556
O5 Lu3 Lu2 119.4(4) . 6_556
O5 Lu3 Lu2 42.4(4) 6_556 6_556
O8 Lu3 Lu2 99.16(5) . 6_556
O2 Lu3 Lu2 41.4(4) 4_655 6_556
O2 Lu3 Lu2 150.1(4) 7_665 6_556
O4 Lu3 Lu2 46.7(4) . .
O4 Lu3 Lu2 136.1(4) 6_556 .
O3 Lu3 Lu2 86.93(9) 7_665 .
O5 Lu3 Lu2 42.4(4) . .
O5 Lu3 Lu2 119.4(4) 6_556 .
O8 Lu3 Lu2 99.16(5) . .
O2 Lu3 Lu2 150.1(4) 4_655 .
O2 Lu3 Lu2 41.4(4) 7_665 .
Lu2 Lu3 Lu2 161.37(9) 6_556 .
O4 Lu3 Lu1 159.9(4) . 4_655
O4 Lu3 Lu1 105.2(4) 6_556 4_655
O3 Lu3 Lu1 36.4(4) 7_665 4_655
O5 Lu3 Lu1 119.8(4) . 4_655
O5 Lu3 Lu1 84.5(4) 6_556 4_655
O8 Lu3 Lu1 95.2(6) . 4_655
O2 Lu3 Lu1 36.3(4) 4_655 4_655
O2 Lu3 Lu1 88.4(4) 7_665 4_655
Lu2 Lu3 Lu1 62.77(3) 6_556 4_655
Lu2 Lu3 Lu1 118.69(4) . 4_655
O4 Lu3 Lu1 105.2(4) . 7_665
O4 Lu3 Lu1 159.9(4) 6_556 7_665
O3 Lu3 Lu1 36.4(4) 7_665 7_665
O5 Lu3 Lu1 84.5(4) . 7_665
O5 Lu3 Lu1 119.8(4) 6_556 7_665
O8 Lu3 Lu1 95.2(6) . 7_665
O2 Lu3 Lu1 88.4(4) 4_655 7_665
O2 Lu3 Lu1 36.3(4) 7_665 7_665
Lu2 Lu3 Lu1 118.69(4) 6_556 7_665
Lu2 Lu3 Lu1 62.77(3) . 7_665
Lu1 Lu3 Lu1 56.73(5) 4_655 7_665
Lu1 O1 Lu1 108.8(12) . 6_556
Lu2 O2 Lu1 110.0(7) 5_655 .
Lu2 O2 Lu3 94.3(6) 5_655 7_655
Lu1 O2 Lu3 105.3(7) . 7_655
Lu1 O3 Lu1 99.9(9) . 6_556
Lu1 O3 Lu3 106.9(7) . 7_655
Lu1 O3 Lu3 106.9(7) 6_556 7_655
Lu3 O4 Lu1 109.0(7) . .
Lu3 O4 Lu2 91.1(6) . .
Lu1 O4 Lu2 92.2(6) . .
Lu2 O5 Lu3 94.7(6) . .
Lu2 O5 Lu1 92.5(5) . .
Lu3 O5 Lu1 102.2(6) . .
Lu1 O6 Lu2 98.5(6) 5_655 5_655
Lu1 O6 Lu1 106.6(6) 5_655 .
Lu2 O6 Lu1 107.6(6) 5_655 .

loop_
_geom_bond_atom_site_label_1
_geom_bond_atom_site_label_2
_geom_bond_distance
_geom_bond_site_symmetry_2
Lu1 O1 2.184(16) .
Lu1 O6 2.282(16) 5_655
Lu1 O2 2.293(16) .
Lu1 O4 2.320(18) .
Lu1 O3 2.320(14) .
Lu1 O6 2.336(15) .
Lu1 O7 2.43(3) .
Lu1 O5 2.488(15) .
Lu1 Lu2 3.480(2) .
Lu1 Lu1 3.553(2) 6_556
Lu1 Lu1 3.702(2) 5_655
Lu1 Lu3 3.740(2) 7_655
Lu2 O2 2.283(18) 5_655
Lu2 O2 2.283(18) 7_665
Lu2 O6 2.310(15) 7_665
Lu2 O6 2.310(15) 5_655
Lu2 O5 2.328(17) .
Lu2 O5 2.328(17) 3
Lu2 O4 2.507(17) 3
Lu2 O4 2.507(17) .
Lu2 Lu3 3.4431(5) 3
Lu2 Lu3 3.4431(5) .
Lu2 Lu1 3.480(2) 3
Lu3 O4 2.312(17) .
Lu3 O4 2.313(17) 6_556
Lu3 O3 2.33(2) 7_665
Lu3 O5 2.354(16) .
Lu3 O5 2.354(16) 6_556
Lu3 O8 2.36(4) .
Lu3 O2 2.412(17) 4_655
Lu3 O2 2.412(17) 7_665
Lu3 Lu2 3.4431(5) 6_556
Lu3 Lu1 3.740(2) 4_655
Lu3 Lu1 3.740(2) 7_665
O1 Lu1 2.185(16) 6_556
O2 Lu2 2.283(18) 5_655
O2 Lu3 2.412(17) 7_655
O3 Lu1 2.320(14) 6_556
O3 Lu3 2.33(2) 7_655
O6 Lu1 2.282(16) 5_655
O6 Lu2 2.310(15) 5_655
